data_1100720
loop_
_publ_author_name
'Aaron M. Appel'
'Rachel Newell'
'Daniel L. DuBois'
'M. Rakowski DuBois'

_publ_contact_author_address '215 UCB, Boulder, CO, 80309-0215, USA'
_publ_contact_author_name 'Mary Rakowski-DuBois'
_publ_section_title
;

Concentration of Carbon Dioxide by Electrochemically Modulated Complexation

with a Binuclear Copper Complex

;
_journal_name_full 'Inorganic Chemistry'
_journal_page_first 3046
_journal_page_last 3056
_journal_paper_doi 10.1021/ic050023k
_journal_volume 44
_journal_year 2005
_chemical_formula_sum 'C340.43 H348.62 B8 Cu8 N36.22 O20'
_chemical_formula_weight 5862.30
_chemical_name_common Cu2(CO3)(tpmc)(BPh4)2
_chemical_name_systematic
; 

 ? 

;
_space_group_IT_number 14
_symmetry_cell_setting monoclinic
_symmetry_space_group_name_Hall '-P 2ybc'
_symmetry_space_group_name_H-M 'P 1 21/c 1'
_atom_sites_solution_hydrogens geom
_atom_sites_solution_primary direct
_atom_sites_solution_secondary difmap
_audit_creation_method SHELXL-97
_cell_angle_alpha 90.00
_cell_angle_beta 101.7900(10)
_cell_angle_gamma 90.00
_cell_formula_units_Z 1
_cell_length_a 9.4708(4)
_cell_length_b 25.9130(11)
_cell_length_c 31.6182(13)
_cell_measurement_reflns_used 7501
_cell_measurement_temperature 141(2)
_cell_measurement_theta_max 28.0015
_cell_measurement_theta_min 2.3185
_cell_volume 7595.9(6)
_computing_cell_refinement 'SAINT, Bruker'
_computing_data_collection 'SMART, Bruker'
_computing_data_reduction 'SAINT, Bruker'
_computing_molecular_graphics 'SHELXTL, Bruker'
_computing_structure_refinement 'SHELXL-97 (Sheldrick, 1997)'
_computing_structure_solution 'SHELXS-97 (Sheldrick, 1990)'
_diffrn_ambient_temperature 141(2)
_diffrn_measured_fraction_theta_full 0.999
_diffrn_measured_fraction_theta_max 0.999
_diffrn_radiation_monochromator graphite
_diffrn_radiation_source 'fine-focus sealed tube'
_diffrn_radiation_type MoK\a
_diffrn_radiation_wavelength 0.71073
_diffrn_reflns_av_R_equivalents 0.1144
_diffrn_reflns_av_sigmaI/netI 0.1066
_diffrn_reflns_limit_h_max 11
_diffrn_reflns_limit_h_min -12
_diffrn_reflns_limit_k_max 33
_diffrn_reflns_limit_k_min -31
_diffrn_reflns_limit_l_max 39
_diffrn_reflns_limit_l_min -41
_diffrn_reflns_number 58343
_diffrn_reflns_theta_full 27.48
_diffrn_reflns_theta_max 27.48
_diffrn_reflns_theta_min 1.53
_exptl_absorpt_coefficient_mu 0.619
_exptl_absorpt_correction_T_max 1.000
_exptl_absorpt_correction_T_min 0.2395
_exptl_absorpt_correction_type multi-scan
_exptl_absorpt_process_details
;

absorption correction applied 

using SADABS (Blessing, R. H. Acta Crystallogr., Sect. A 1995, 51, 

33-38) 

;
_exptl_crystal_colour blue-green
_exptl_crystal_density_diffrn 1.282
_exptl_crystal_density_method 'not measured'
_exptl_crystal_description 'cut prism'
_exptl_crystal_F_000 3076
_exptl_crystal_size_max 0.5
_exptl_crystal_size_mid 0.5
_exptl_crystal_size_min 0.25
_refine_diff_density_max 1.372
_refine_diff_density_min -0.709
_refine_diff_density_rms 0.104
_refine_ls_extinction_method none
_refine_ls_goodness_of_fit_ref 1.159
_refine_ls_hydrogen_treatment mixed
_refine_ls_matrix_type full
_refine_ls_number_parameters 1032
_refine_ls_number_reflns 17414
_refine_ls_number_restraints 0
_refine_ls_restrained_S_all 1.159
_refine_ls_R_factor_all 0.1448
_refine_ls_R_factor_gt 0.1092
_refine_ls_shift/su_max 0.000
_refine_ls_shift/su_mean 0.000
_refine_ls_structure_factor_coef Fsqd
_refine_ls_weighting_details 'calc w=1/[\s^2^(Fo^2^)+(0.0611P)^2^+31.3481P] where P=(Fo^2^+2Fc^2^)/3'
_refine_ls_weighting_scheme calc
_refine_ls_wR_factor_gt 0.2472
_refine_ls_wR_factor_ref 0.2644
_reflns_number_gt 12425
_reflns_number_total 17414
_reflns_threshold_expression >2sigma(I)
_cod_data_source_file ic050023ksi20050107_041509.cif
_cod_data_source_block final
_cod_original_sg_symbol_H-M 'P 1 21/n 1'
_cod_database_code 1100720

loop_
_symmetry_equiv_pos_as_xyz
'x, y, z'
'-x, y+1/2, -z+1/2'
'-x, -y, -z'
'x, -y-1/2, z-1/2'

loop_
_atom_site_label
_atom_site_type_symbol
_atom_site_fract_x
_atom_site_fract_y
_atom_site_fract_z
_atom_site_U_iso_or_equiv
_atom_site_adp_type
_atom_site_occupancy
_atom_site_symmetry_multiplicity
_atom_site_calc_flag
_atom_site_refinement_flags
_atom_site_disorder_assembly
_atom_site_disorder_group
Cu1 Cu 0.82686(7) 0.10762(2) 0.17915(2) 0.02832(17) Uani 1 1 d . . .
Cu2 Cu 0.93908(9) 0.14320(3) 0.31880(2) 0.0410(2) Uani 1 1 d . . .
B1 B 0.2480(8) 0.3107(3) 0.1121(2) 0.0367(15) Uani 1 1 d . . .
B2 B 0.7782(7) 0.4089(2) 0.37678(19) 0.0261(12) Uani 1 1 d . . .
N1 N 0.7858(6) 0.18321(19) 0.15834(16) 0.0393(12) Uani 1 1 d . B .
N2 N 0.6054(5) 0.10084(18) 0.17131(14) 0.0325(10) Uani 1 1 d . B .
N3 N 0.7118(5) 0.13459(18) 0.32639(15) 0.0327(10) Uani 1 1 d . B .
N4 N 0.8919(5) 0.22129(18) 0.31270(15) 0.0333(10) Uani 1 1 d . B .
N5 N 0.8391(5) 0.09779(19) 0.11033(15) 0.0359(11) Uani 1 1 d . B .
N6 N 0.8231(5) 0.03291(18) 0.19432(16) 0.0353(11) Uani 1 1 d . B .
N7 N 0.9395(5) 0.06977(15) 0.32743(15) 0.0286(10) Uani 1 1 d . B .
N8 N 1.0289(6) 0.1645(2) 0.38239(16) 0.0397(12) Uani 1 1 d . B .
N9 N 1.424(2) 0.1074(9) 0.4046(5) 0.142(10) Uani 0.568(15) 1 d P A 1
N10 N 0.128(3) 0.5660(8) 0.0268(7) 0.132(11) Uani 0.486(14) 1 d P . .
O1A O 0.9604(6) 0.1319(2) 0.26184(18) 0.0348(14) Uiso 0.739(7) 1 d P B 1
O1B O 0.942(2) 0.1264(8) 0.2315(7) 0.061(6) Uiso 0.261(7) 1 d P B 2
O2A O 1.0336(5) 0.11362(18) 0.20200(16) 0.0293(13) Uiso 0.739(7) 1 d P B 1
O2B O 1.0960(18) 0.1386(6) 0.2895(5) 0.042(4) Uiso 0.261(7) 1 d P B 2
O3A O 1.1962(7) 0.1152(2) 0.2642(2) 0.0457(16) Uiso 0.739(7) 1 d P B 1
O3B O 1.177(2) 0.1053(7) 0.2341(7) 0.056(5) Uiso 0.261(7) 1 d P B 2
O4B O 1.354(3) 0.1388(11) 0.3543(9) 0.094(9) Uiso 0.261(7) 1 d P B 2
O4A O 1.2103(9) 0.1116(3) 0.1444(2) 0.0514(18) Uiso 0.739(7) 1 d P B 1
O5B O 1.151(4) 0.1206(11) 0.1444(9) 0.083(9) Uiso 0.261(7) 1 d P B 2
O5A O 1.2835(10) 0.1752(3) 0.3348(3) 0.079(3) Uiso 0.739(7) 1 d P B 1
C1 C 0.6238(7) 0.1882(2) 0.14356(19) 0.0405(14) Uani 1 1 d . . .
H1A H 0.5835 0.2074 0.1654 0.06(2) Uiso 1 1 d R B .
H1B H 0.6048 0.2087 0.1166 0.06(2) Uiso 1 1 d R . .
C2 C 0.5483(7) 0.1371(2) 0.13503(19) 0.0391(14) Uani 1 1 d . B .
H2A H 0.4435 0.1423 0.1328 0.035(16) Uiso 1 1 d R . .
H2B H 0.5634 0.1224 0.1074 0.047(19) Uiso 1 1 d R . .
C3 C 0.5387(6) 0.1138(2) 0.20870(18) 0.0320(12) Uani 1 1 d . . .
H3A H 0.4408 0.0986 0.2039 0.07(2) Uiso 1 1 d R B .
H3B H 0.5279 0.1518 0.2097 0.027(15) Uiso 1 1 d R . .
C4 C 0.6234(6) 0.0954(2) 0.25223(18) 0.0345(12) Uani 1 1 d . B .
H4A H 0.5971 0.0593 0.2572 0.029(15) Uiso 1 1 d R . .
H4B H 0.7281 0.0965 0.2525 0.020(13) Uiso 1 1 d R . .
C5 C 0.5901(7) 0.1296(3) 0.28820(19) 0.0406(14) Uani 1 1 d . . .
H5A H 0.5640 0.1643 0.2763 0.08(3) Uiso 1 1 d R B .
H5B H 0.5056 0.1154 0.2980 0.036(16) Uiso 1 1 d R . .
C6 C 0.6965(7) 0.1840(2) 0.34831(17) 0.0356(13) Uani 1 1 d . . .
H6A H 0.7561 0.1821 0.3778 0.046(18) Uiso 1 1 d R B .
H6B H 0.5950 0.1892 0.3507 0.07(2) Uiso 1 1 d R . .
C7 C 0.7469(7) 0.2291(2) 0.3248(2) 0.0398(14) Uani 1 1 d . B .
H7A H 0.7521 0.2603 0.3432 0.042(17) Uiso 1 1 d R . .
H7B H 0.6734 0.2356 0.2983 0.07(3) Uiso 1 1 d R . .
C8 C 0.8975(7) 0.2444(2) 0.26968(19) 0.0378(13) Uani 1 1 d . . .
H8A H 0.9950 0.2386 0.2639 0.037(17) Uiso 1 1 d R B .
H8B H 0.8826 0.2820 0.2710 0.08(3) Uiso 1 1 d R . .
C9 C 0.7877(7) 0.2227(2) 0.23237(18) 0.0366(13) Uani 1 1 d . B .
H9A H 0.6981 0.2434 0.2282 0.05(2) Uiso 1 1 d R . .
H9B H 0.7641 0.1868 0.2391 0.023(14) Uiso 1 1 d R . .
C10 C 0.8476(8) 0.2233(2) 0.19109(19) 0.0420(15) Uani 1 1 d . . .
H10A H 0.8284 0.2576 0.1774 0.08(3) Uiso 1 1 d R B .
H10B H 0.9532 0.2187 0.1989 0.005(11) Uiso 1 1 d R . .
C11 C 0.8605(9) 0.1892(3) 0.1209(2) 0.0485(17) Uani 1 1 d . . .
H11A H 0.9654 0.1936 0.1318 0.07(2) Uiso 1 1 d R B .
H11B H 0.8238 0.2208 0.1047 0.06(2) Uiso 1 1 d R . .
C12 C 0.8359(7) 0.1444(2) 0.09091(19) 0.0387(13) Uani 1 1 d . B .
C13 C 0.8165(8) 0.1497(3) 0.0464(2) 0.0437(15) Uani 1 1 d . . .
H13 H 0.8124 0.1829 0.0334 0.10(3) Uiso 1 1 d R B .
C14 C 0.8026(8) 0.1051(3) 0.0213(2) 0.0483(16) Uani 1 1 d . B .
H14 H 0.7891 0.1071 -0.0092 0.10(3) Uiso 1 1 d R . .
C15 C 0.8090(7) 0.0578(3) 0.0411(2) 0.0436(15) Uani 1 1 d . . .
H15 H 0.8002 0.0270 0.0247 0.05(2) Uiso 1 1 d R B .
C16 C 0.8266(6) 0.0557(2) 0.0851(2) 0.0385(13) Uani 1 1 d . B .
H16 H 0.8313 0.0228 0.0982 0.028(15) Uiso 1 1 d R . .
C17 C 0.5760(7) 0.0452(2) 0.1587(2) 0.0390(14) Uani 1 1 d . . .
H17A H 0.4792 0.0350 0.1630 0.021(13) Uiso 1 1 d R B .
H17B H 0.5777 0.0409 0.1277 0.036(16) Uiso 1 1 d R . .
C18 C 0.6880(6) 0.0118(2) 0.18495(18) 0.0332(12) Uani 1 1 d . B .
C19 C 0.6650(7) -0.0375(2) 0.1993(2) 0.0417(14) Uani 1 1 d . . .
H19 H 0.5703 -0.0515 0.1941 0.06(2) Uiso 1 1 d R B .
C20 C 0.7779(9) -0.0662(3) 0.2208(3) 0.0571(19) Uani 1 1 d . B .
H20 H 0.7639 -0.1000 0.2307 0.07(2) Uiso 1 1 d R . .
C21 C 0.9177(8) -0.0447(3) 0.2278(2) 0.0522(17) Uani 1 1 d . . .
H21 H 0.9987 -0.0644 0.2412 0.06(2) Uiso 1 1 d R B .
C22 C 0.9324(7) 0.0043(2) 0.2146(2) 0.0442(15) Uani 1 1 d . B .
H22 H 1.0263 0.0188 0.2201 0.015(12) Uiso 1 1 d R . .
C23 C 0.7189(8) 0.0891(2) 0.3540(2) 0.0422(14) Uani 1 1 d . . .
H23A H 0.6222 0.0730 0.3489 0.06(2) Uiso 1 1 d R B .
H23B H 0.7439 0.0995 0.3847 0.11(4) Uiso 1 1 d R . .
C24 C 0.8229(8) 0.0491(2) 0.34431(19) 0.0405(14) Uani 1 1 d . B .
C25 C 0.8035(9) -0.0029(3) 0.3501(3) 0.057(2) Uani 1 1 d . . .
H25 H 0.7162 -0.0151 0.3568 0.10(3) Uiso 1 1 d R B .
C26 C 0.9160(11) -0.0366(3) 0.3453(3) 0.066(2) Uani 1 1 d . B .
H26 H 0.9078 -0.0724 0.3503 0.043(18) Uiso 1 1 d R . .
C27 C 1.0358(10) -0.0177(3) 0.3335(3) 0.064(2) Uani 1 1 d . . .
H27 H 1.1123 -0.0396 0.3294 0.07(2) Uiso 1 1 d R B .
C28 C 1.0454(9) 0.0345(3) 0.3264(2) 0.0515(18) Uani 1 1 d . B .
H28 H 1.1341 0.0479 0.3224 0.11(4) Uiso 1 1 d R . .
C29 C 1.0052(8) 0.2465(2) 0.3447(2) 0.0468(16) Uani 1 1 d . . .
H29A H 0.9774 0.2820 0.3501 0.07(2) Uiso 1 1 d R B .
H29B H 1.0905 0.2481 0.3316 0.027(15) Uiso 1 1 d R . .
C30 C 1.0489(7) 0.2164(2) 0.38600(19) 0.0409(14) Uani 1 1 d . B .
C31 C 1.1136(8) 0.2398(3) 0.4250(2) 0.0475(16) Uani 1 1 d . . .
H31 H 1.1258 0.2761 0.4270 0.08(3) Uiso 1 1 d R B .
C32 C 1.1587(9) 0.2092(3) 0.4597(2) 0.063(2) Uani 1 1 d . B .
H32 H 1.2045 0.2239 0.4865 0.07(2) Uiso 1 1 d R . .
C33 C 1.1366(9) 0.1558(3) 0.4571(2) 0.063(2) Uani 1 1 d . . .
H33 H 1.1680 0.1340 0.4812 0.07(3) Uiso 1 1 d R B .
C34 C 1.0695(8) 0.1359(3) 0.4171(2) 0.0498(17) Uani 1 1 d . B .
H34 H 1.0532 0.1000 0.4151 0.021(13) Uiso 1 1 d R . .
C35A C 1.0676(11) 0.1197(3) 0.2430(4) 0.040(3) Uiso 0.739(7) 1 d P B 1
C35B C 1.0768(5) 0.12290(17) 0.25075(15) 0.017(7) Uiso 0.261(7) 1 d P B 2
C36 C 0.3160(5) 0.36729(17) 0.10279(15) 0.0404(14) Uani 1 1 d R . .
C37 C 0.4572(5) 0.38258(17) 0.12220(15) 0.0491(17) Uani 1 1 d R . .
H37 H 0.5130 0.3607 0.1431 0.08(3) Uiso 1 1 d R . .
C38 C 0.5187(9) 0.4286(3) 0.1106(2) 0.0550(19) Uani 1 1 d . . .
H38 H 0.6139 0.4372 0.1249 0.06(2) Uiso 1 1 d R . .
C39 C 0.4415(10) 0.4599(3) 0.0791(3) 0.061(2) Uani 1 1 d . . .
H39 H 0.5089 0.4869 0.0750 0.07(2) Uiso 1 1 d R . .
C40 C 0.3075(10) 0.4465(3) 0.0600(3) 0.062(2) Uani 1 1 d . . .
H40 H 0.2529 0.4676 0.0380 0.10(3) Uiso 1 1 d R . .
C41 C 0.2435(8) 0.4016(2) 0.0716(2) 0.0466(16) Uani 1 1 d . . .
H41 H 0.1475 0.3934 0.0578 0.030(15) Uiso 1 1 d R . .
C42 C 0.2982(7) 0.2682(2) 0.07973(18) 0.0373(13) Uani 1 1 d . . .
C43 C 0.4202(7) 0.2743(2) 0.0624(2) 0.0423(14) Uani 1 1 d . . .
H43 H 0.4771 0.3042 0.0697 0.046(19) Uiso 1 1 d R . .
C44 C 0.4671(8) 0.2383(3) 0.0349(2) 0.0513(17) Uani 1 1 d . . .
H44 H 0.5525 0.2437 0.0247 0.05(2) Uiso 1 1 d R . .
C45 C 0.3871(10) 0.1940(3) 0.0236(2) 0.057(2) Uani 1 1 d . . .
H45 H 0.4140 0.1697 0.0043 0.07(3) Uiso 1 1 d R . .
C46 C 0.2672(11) 0.1866(3) 0.0402(2) 0.066(2) Uani 1 1 d . . .
H46 H 0.2113 0.1562 0.0331 0.06(2) Uiso 1 1 d R . .
C47 C 0.2233(9) 0.2227(2) 0.0672(2) 0.0518(18) Uani 1 1 d . . .
H47 H 0.1394 0.2159 0.0783 0.07(2) Uiso 1 1 d R . .
C48 C 0.0701(7) 0.3170(2) 0.1011(2) 0.0408(14) Uani 1 1 d . . .
C49 C -0.0106(8) 0.3119(3) 0.0589(3) 0.0555(18) Uani 1 1 d . . .
H49 H 0.0350 0.2991 0.0374 0.07(2) Uiso 1 1 d R . .
C50 C -0.1591(9) 0.3230(4) 0.0491(3) 0.075(3) Uani 1 1 d . . .
H50 H -0.2072 0.3104 0.0231 0.11(4) Uiso 1 1 d R . .
C51 C -0.2275(9) 0.3391(3) 0.0812(3) 0.071(2) Uani 1 1 d . . .
H51 H -0.3269 0.3459 0.0754 0.10(3) Uiso 1 1 d R . .
C52 C -0.1527(9) 0.3439(3) 0.1226(3) 0.062(2) Uani 1 1 d . . .
H52 H -0.1998 0.3556 0.1445 0.08(3) Uiso 1 1 d R . .
C53 C -0.0064(8) 0.3322(2) 0.1329(3) 0.0475(16) Uani 1 1 d . . .
H53 H 0.0432 0.3346 0.1621 0.020(14) Uiso 1 1 d R . .
C54 C 0.2967(7) 0.2926(2) 0.1629(2) 0.0389(13) Uani 1 1 d . . .
C55 C 0.3409(8) 0.3259(3) 0.1982(2) 0.0444(15) Uani 1 1 d . . .
H55 H 0.3712 0.3612 0.1901 0.042(17) Uiso 1 1 d R . .
C56 C 0.3689(8) 0.3093(3) 0.2410(2) 0.0522(17) Uani 1 1 d . . .
H56 H 0.4031 0.3332 0.2629 0.06(2) Uiso 1 1 d R . .
C57 C 0.3528(8) 0.2583(3) 0.2508(2) 0.0484(16) Uani 1 1 d . . .
H57 H 0.3708 0.2475 0.2801 0.06(2) Uiso 1 1 d R . .
C58 C 0.3070(7) 0.2241(2) 0.2173(2) 0.0433(15) Uani 1 1 d . . .
H58 H 0.2930 0.1888 0.2236 0.042(18) Uiso 1 1 d R . .
C59 C 0.2839(7) 0.2409(2) 0.1749(2) 0.0411(14) Uani 1 1 d . . .
H59 H 0.2559 0.2163 0.1525 0.038(17) Uiso 1 1 d R . .
C60 C 0.7212(6) 0.4548(2) 0.40583(16) 0.0265(11) Uani 1 1 d . . .
C61 C 0.5920(6) 0.4513(2) 0.42018(18) 0.0323(12) Uani 1 1 d . . .
H61 H 0.5351 0.4212 0.4133 0.035(16) Uiso 1 1 d R . .
C62 C 0.5405(7) 0.4902(2) 0.44373(18) 0.0368(13) Uani 1 1 d . . .
H62 H 0.4532 0.4856 0.4536 0.042(18) Uiso 1 1 d R . .
C63 C 0.6177(7) 0.5352(2) 0.45288(19) 0.0390(14) Uani 1 1 d . . .
H63 H 0.5825 0.5626 0.4679 0.07(3) Uiso 1 1 d R . .
C64 C 0.7457(8) 0.5405(2) 0.4400(2) 0.0452(16) Uani 1 1 d . . .
H64 H 0.8021 0.5707 0.4473 0.025(14) Uiso 1 1 d R . .
C65 C 0.7959(7) 0.5004(2) 0.4166(2) 0.0396(14) Uani 1 1 d . . .
H65 H 0.8844 0.5054 0.4075 0.042(18) Uiso 1 1 d R . .
C66 C 0.7099(6) 0.3538(2) 0.38904(18) 0.0299(11) Uani 1 1 d . . .
C67 C 0.7831(7) 0.3212(2) 0.42124(18) 0.0338(12) Uani 1 1 d . . .
H67 H 0.8791 0.3296 0.4345 0.020(13) Uiso 1 1 d R . .
C68 C 0.7187(8) 0.2777(2) 0.4350(2) 0.0459(16) Uani 1 1 d . . .
H68 H 0.7716 0.2572 0.4576 0.05(2) Uiso 1 1 d R . .
C69 C 0.5808(8) 0.2641(2) 0.4164(2) 0.0472(17) Uani 1 1 d . . .
H69 H 0.5365 0.2348 0.4260 0.07(2) Uiso 1 1 d R . .
C70 C 0.5048(7) 0.2940(2) 0.3834(2) 0.0406(15) Uani 1 1 d . . .
H70 H 0.4098 0.2848 0.3692 0.038(17) Uiso 1 1 d R . .
C71 C 0.5689(6) 0.3380(2) 0.3702(2) 0.0353(13) Uani 1 1 d . . .
H71 H 0.5154 0.3586 0.3478 0.039(17) Uiso 1 1 d R . .
C72 C 0.7325(6) 0.4232(2) 0.32543(17) 0.0272(11) Uani 1 1 d . . .
C73 C 0.7295(6) 0.4745(2) 0.31001(18) 0.0323(12) Uani 1 1 d . . .
H73 H 0.7544 0.5013 0.3307 0.029(15) Uiso 1 1 d R . .
C74 C 0.6945(7) 0.4879(3) 0.2668(2) 0.0419(14) Uani 1 1 d . . .
H74 H 0.6941 0.5230 0.2584 0.036(16) Uiso 1 1 d R . .
C75 C 0.6597(8) 0.4494(3) 0.2357(2) 0.0547(19) Uani 1 1 d . . .
H75 H 0.6329 0.4575 0.2062 0.042(17) Uiso 1 1 d R . .
C76 C 0.6652(8) 0.3988(3) 0.2487(2) 0.0532(18) Uani 1 1 d . . .
H76 H 0.6453 0.3721 0.2282 0.07(2) Uiso 1 1 d R . .
C77 C 0.6991(7) 0.3860(2) 0.29230(19) 0.0387(13) Uani 1 1 d . . .
H77 H 0.6997 0.3508 0.3003 0.034(16) Uiso 1 1 d R . .
C78 C 0.9550(6) 0.40446(19) 0.38996(17) 0.0256(11) Uani 1 1 d . . .
C79 C 1.0341(6) 0.4132(2) 0.43229(19) 0.0375(13) Uani 1 1 d . . .
H79 H 0.9855 0.4274 0.4529 0.032(15) Uiso 1 1 d R . .
C80 C 1.1784(7) 0.4023(2) 0.4445(2) 0.0403(14) Uani 1 1 d . . .
H80 H 1.2270 0.4091 0.4732 0.040(17) Uiso 1 1 d R . .
C81 C 1.2540(6) 0.3808(2) 0.4152(2) 0.0368(13) Uani 1 1 d . . .
H81 H 1.3526 0.3717 0.4240 0.029(15) Uiso 1 1 d R . .
C82 C 1.1828(6) 0.3730(2) 0.3736(2) 0.0379(13) Uani 1 1 d . . .
H82 H 1.2330 0.3595 0.3530 0.08(3) Uiso 1 1 d R . .
C83 C 1.0363(6) 0.3848(2) 0.36114(17) 0.0298(11) Uani 1 1 d . . .
H83 H 0.9898 0.3799 0.3318 0.041(18) Uiso 1 1 d R . .
C84 C 1.459(2) 0.1099(7) 0.4408(5) 0.083(6) Uani 0.568(15) 1 d P A 1
C85 C 1.510(2) 0.1164(10) 0.4840(5) 0.118(9) Uani 0.568(15) 1 d P A 1
H85A H 1.6008 0.1344 0.4885 0.165 Uiso 0.568(15) 1 calc PR A 1
H85B H 1.5239 0.0833 0.4979 0.165 Uiso 0.568(15) 1 calc PR A 1
H85C H 1.4425 0.1362 0.4961 0.165 Uiso 0.568(15) 1 calc PR A 1
C86 C 0.126(2) 0.5529(7) -0.0074(7) 0.078(6) Uani 0.486(14) 1 d P . .
C87 C 0.123(3) 0.5354(10) -0.0506(7) 0.102(8) Uani 0.486(14) 1 d P . .
H87A H 0.1084 0.4987 -0.0521 0.143 Uiso 0.486(14) 1 calc PR . .
H87B H 0.2134 0.5435 -0.0584 0.143 Uiso 0.486(14) 1 calc PR . .
H87C H 0.0461 0.5522 -0.0702 0.143 Uiso 0.486(14) 1 calc PR . .

loop_
_atom_site_aniso_label
_atom_site_aniso_U_11
_atom_site_aniso_U_22
_atom_site_aniso_U_33
_atom_site_aniso_U_23
_atom_site_aniso_U_13
_atom_site_aniso_U_12
Cu1 0.0296(4) 0.0275(3) 0.0279(3) -0.0034(3) 0.0059(2) -0.0027(3)
Cu2 0.0589(5) 0.0325(4) 0.0362(4) 0.0046(3) 0.0203(4) 0.0099(3)
B1 0.041(4) 0.033(3) 0.038(4) -0.003(3) 0.012(3) -0.003(3)
B2 0.027(3) 0.026(3) 0.027(3) -0.004(2) 0.009(2) -0.002(2)
N1 0.053(3) 0.034(3) 0.036(3) -0.003(2) 0.020(2) -0.008(2)
N2 0.032(3) 0.040(3) 0.025(2) -0.0015(19) 0.0059(18) -0.004(2)
N3 0.035(3) 0.033(2) 0.031(2) 0.0010(19) 0.008(2) 0.003(2)
N4 0.040(3) 0.030(2) 0.028(2) 0.0019(18) 0.003(2) 0.000(2)
N5 0.033(3) 0.047(3) 0.028(2) -0.003(2) 0.006(2) -0.008(2)
N6 0.034(3) 0.036(3) 0.036(3) -0.011(2) 0.008(2) -0.003(2)
N7 0.031(2) 0.0118(18) 0.052(3) -0.0115(18) 0.031(2) -0.0009(16)
N8 0.045(3) 0.044(3) 0.030(3) -0.001(2) 0.007(2) -0.001(2)
N9 0.118(15) 0.25(3) 0.056(10) 0.006(12) 0.013(9) 0.114(16)
N10 0.23(3) 0.097(15) 0.073(13) 0.009(11) 0.035(15) 0.086(16)
C1 0.052(4) 0.037(3) 0.031(3) 0.004(2) 0.005(3) 0.011(3)
C2 0.035(3) 0.049(4) 0.032(3) -0.002(3) 0.002(2) 0.005(3)
C3 0.027(3) 0.037(3) 0.034(3) -0.004(2) 0.010(2) 0.002(2)
C4 0.032(3) 0.038(3) 0.034(3) -0.005(2) 0.009(2) 0.001(2)
C5 0.042(4) 0.046(4) 0.034(3) -0.013(3) 0.010(3) 0.005(3)
C6 0.048(4) 0.037(3) 0.023(3) -0.002(2) 0.010(2) 0.006(3)
C7 0.054(4) 0.032(3) 0.037(3) -0.005(2) 0.019(3) 0.010(3)
C8 0.052(4) 0.028(3) 0.035(3) 0.001(2) 0.014(3) 0.002(3)
C9 0.047(4) 0.032(3) 0.031(3) 0.001(2) 0.009(3) 0.005(3)
C10 0.060(4) 0.036(3) 0.034(3) -0.006(2) 0.019(3) -0.008(3)
C11 0.069(5) 0.051(4) 0.029(3) 0.000(3) 0.019(3) -0.013(3)
C12 0.036(3) 0.050(4) 0.032(3) -0.008(3) 0.011(2) -0.007(3)
C13 0.055(4) 0.045(4) 0.035(3) 0.003(3) 0.020(3) -0.002(3)
C14 0.052(4) 0.071(5) 0.024(3) -0.005(3) 0.014(3) -0.007(3)
C15 0.038(4) 0.054(4) 0.041(3) -0.013(3) 0.013(3) -0.009(3)
C16 0.031(3) 0.042(3) 0.042(3) -0.004(3) 0.007(3) -0.005(3)
C17 0.031(3) 0.043(3) 0.040(3) -0.006(3) 0.001(2) -0.006(3)
C18 0.034(3) 0.033(3) 0.033(3) -0.012(2) 0.009(2) -0.008(2)
C19 0.040(4) 0.033(3) 0.054(4) -0.007(3) 0.014(3) -0.003(3)
C20 0.071(5) 0.032(3) 0.070(5) -0.006(3) 0.019(4) -0.003(3)
C21 0.057(5) 0.039(4) 0.058(4) -0.007(3) 0.002(3) 0.008(3)
C22 0.037(4) 0.039(3) 0.053(4) -0.014(3) 0.002(3) 0.000(3)
C23 0.048(4) 0.039(3) 0.043(4) 0.003(3) 0.016(3) 0.004(3)
C24 0.060(4) 0.032(3) 0.032(3) 0.004(2) 0.013(3) 0.006(3)
C25 0.073(6) 0.036(3) 0.070(5) 0.007(3) 0.031(4) 0.004(3)
C26 0.105(7) 0.030(3) 0.068(5) 0.009(3) 0.032(5) 0.019(4)
C27 0.083(6) 0.041(4) 0.075(5) 0.010(4) 0.034(5) 0.026(4)
C28 0.072(5) 0.042(4) 0.046(4) 0.017(3) 0.024(4) 0.014(3)
C29 0.058(4) 0.039(3) 0.041(4) -0.004(3) 0.005(3) -0.012(3)
C30 0.044(4) 0.046(4) 0.032(3) -0.004(3) 0.005(3) -0.006(3)
C31 0.050(4) 0.056(4) 0.035(3) -0.010(3) 0.005(3) -0.010(3)
C32 0.077(6) 0.080(6) 0.029(4) -0.012(3) 0.002(3) -0.028(4)
C33 0.070(5) 0.080(6) 0.036(4) 0.004(4) 0.001(3) -0.016(4)
C34 0.056(4) 0.055(4) 0.037(4) 0.002(3) 0.005(3) -0.009(3)
C36 0.051(4) 0.031(3) 0.043(3) -0.009(3) 0.017(3) -0.007(3)
C37 0.056(4) 0.046(4) 0.050(4) -0.009(3) 0.020(3) -0.005(3)
C38 0.059(5) 0.058(4) 0.055(4) -0.019(4) 0.027(4) -0.022(4)
C39 0.086(6) 0.041(4) 0.067(5) -0.004(4) 0.042(5) -0.022(4)
C40 0.091(7) 0.046(4) 0.057(5) 0.007(4) 0.031(4) -0.002(4)
C41 0.059(5) 0.037(3) 0.045(4) -0.002(3) 0.013(3) -0.003(3)
C42 0.050(4) 0.032(3) 0.028(3) 0.003(2) 0.003(3) 0.001(3)
C43 0.043(4) 0.040(3) 0.041(3) -0.007(3) 0.001(3) 0.001(3)
C44 0.048(4) 0.058(4) 0.044(4) -0.009(3) 0.003(3) 0.010(3)
C45 0.088(6) 0.041(4) 0.043(4) -0.006(3) 0.013(4) 0.018(4)
C46 0.117(8) 0.028(3) 0.053(4) -0.004(3) 0.018(5) -0.006(4)
C47 0.078(5) 0.036(3) 0.045(4) -0.005(3) 0.022(4) -0.006(3)
C48 0.044(4) 0.027(3) 0.052(4) 0.002(3) 0.011(3) -0.006(3)
C49 0.045(4) 0.058(4) 0.061(5) -0.014(4) 0.003(3) 0.001(3)
C50 0.051(5) 0.073(6) 0.097(7) -0.016(5) 0.004(5) -0.007(4)
C51 0.042(5) 0.061(5) 0.111(8) -0.005(5) 0.019(5) -0.007(4)
C52 0.057(5) 0.038(4) 0.098(7) 0.000(4) 0.034(5) -0.001(3)
C53 0.055(4) 0.027(3) 0.065(5) 0.004(3) 0.023(4) -0.002(3)
C54 0.042(4) 0.036(3) 0.039(3) -0.004(2) 0.010(3) 0.003(3)
C55 0.057(4) 0.039(3) 0.038(3) -0.003(3) 0.011(3) -0.002(3)
C56 0.061(5) 0.052(4) 0.044(4) -0.007(3) 0.012(3) -0.002(3)
C57 0.049(4) 0.058(4) 0.039(4) 0.006(3) 0.011(3) 0.007(3)
C58 0.043(4) 0.039(3) 0.051(4) 0.004(3) 0.017(3) 0.000(3)
C59 0.043(4) 0.042(3) 0.040(3) -0.005(3) 0.012(3) -0.007(3)
C60 0.025(3) 0.029(3) 0.024(3) 0.002(2) 0.001(2) 0.002(2)
C61 0.034(3) 0.029(3) 0.035(3) -0.001(2) 0.011(2) -0.001(2)
C62 0.040(3) 0.039(3) 0.033(3) -0.001(2) 0.013(3) 0.007(3)
C63 0.046(4) 0.035(3) 0.035(3) -0.008(2) 0.005(3) 0.014(3)
C64 0.057(4) 0.033(3) 0.046(4) -0.019(3) 0.010(3) -0.009(3)
C65 0.038(3) 0.035(3) 0.049(4) -0.009(3) 0.015(3) -0.003(3)
C66 0.030(3) 0.028(3) 0.033(3) -0.009(2) 0.012(2) 0.004(2)
C67 0.043(3) 0.032(3) 0.028(3) -0.006(2) 0.011(2) -0.004(2)
C68 0.075(5) 0.033(3) 0.034(3) 0.002(3) 0.020(3) 0.004(3)
C69 0.068(5) 0.030(3) 0.056(4) -0.006(3) 0.041(4) -0.010(3)
C70 0.037(3) 0.034(3) 0.056(4) -0.016(3) 0.022(3) -0.006(3)
C71 0.033(3) 0.030(3) 0.045(3) -0.005(2) 0.013(3) 0.003(2)
C72 0.019(2) 0.032(3) 0.029(3) 0.000(2) 0.003(2) 0.002(2)
C73 0.026(3) 0.036(3) 0.036(3) -0.002(2) 0.007(2) -0.002(2)
C74 0.036(3) 0.047(4) 0.044(4) 0.014(3) 0.012(3) 0.005(3)
C75 0.043(4) 0.084(5) 0.034(4) 0.017(3) -0.001(3) -0.011(4)
C76 0.056(4) 0.067(5) 0.034(3) -0.013(3) 0.003(3) -0.016(4)
C77 0.046(4) 0.034(3) 0.034(3) -0.002(2) 0.003(3) -0.005(3)
C78 0.024(3) 0.025(3) 0.029(3) 0.002(2) 0.009(2) -0.0003(19)
C79 0.034(3) 0.045(3) 0.034(3) -0.005(3) 0.009(2) 0.000(3)
C80 0.038(3) 0.044(3) 0.036(3) -0.003(3) 0.000(3) -0.004(3)
C81 0.024(3) 0.040(3) 0.046(3) 0.006(3) 0.004(2) 0.000(2)
C82 0.030(3) 0.043(3) 0.046(3) 0.006(3) 0.019(3) 0.003(2)
C83 0.031(3) 0.035(3) 0.025(3) 0.003(2) 0.010(2) 0.001(2)
C84 0.108(15) 0.097(13) 0.052(9) -0.005(8) 0.038(9) 0.029(10)
C85 0.097(15) 0.21(3) 0.039(9) -0.012(12) 0.007(9) -0.022(16)
C86 0.102(17) 0.062(11) 0.073(13) 0.010(10) 0.024(11) 0.017(10)
C87 0.103(19) 0.14(2) 0.069(14) 0.001(13) 0.023(12) 0.001(15)

loop_
_atom_type_symbol
_atom_type_description
_atom_type_scat_dispersion_real
_atom_type_scat_dispersion_imag
_atom_type_scat_source
C C 0.0033 0.0016 'International Tables Vol C Tables 4.2.6.8 and 6.1.1.4'
H H 0.0000 0.0000 'International Tables Vol C Tables 4.2.6.8 and 6.1.1.4'
B B 0.0013 0.0007 'International Tables Vol C Tables 4.2.6.8 and 6.1.1.4'
Cu Cu 0.3201 1.2651 'International Tables Vol C Tables 4.2.6.8 and 6.1.1.4'
N N 0.0061 0.0033 'International Tables Vol C Tables 4.2.6.8 and 6.1.1.4'
O O 0.0106 0.0060 'International Tables Vol C Tables 4.2.6.8 and 6.1.1.4'

loop_
_geom_angle_atom_site_label_1
_geom_angle_atom_site_label_2
_geom_angle_atom_site_label_3
_geom_angle
_geom_angle_site_symmetry_1
_geom_angle_site_symmetry_3
_geom_angle_publ_flag
O1B Cu1 O2A 44.4(7) . . ?
O1B Cu1 N6 94.3(6) . . ?
O2A Cu1 N6 93.1(2) . . ?
O1B Cu1 N2 121.7(7) . . ?
O2A Cu1 N2 165.47(19) . . ?
N6 Cu1 N2 83.05(19) . . ?
O1B Cu1 N1 94.2(6) . . ?
O2A Cu1 N1 98.7(2) . . ?
N6 Cu1 N1 168.2(2) . . ?
N2 Cu1 N1 85.6(2) . . ?
O1B Cu1 N5 140.3(7) . . ?
O2A Cu1 N5 97.05(19) . . ?
N6 Cu1 N5 97.56(19) . . ?
N2 Cu1 N5 97.35(18) . . ?
N1 Cu1 N5 80.88(19) . . ?
O1A Cu2 O2B 43.7(5) . . ?
O1A Cu2 N7 89.1(2) . . ?
O2B Cu2 N7 91.6(5) . . ?
O1A Cu2 N4 97.2(2) . . ?
O2B Cu2 N4 100.9(5) . . ?
N7 Cu2 N4 166.87(19) . . ?
O1A Cu2 N8 149.5(2) . . ?
O2B Cu2 N8 106.2(5) . . ?
N7 Cu2 N8 97.8(2) . . ?
N4 Cu2 N8 82.51(19) . . ?
O1A Cu2 N3 112.6(2) . . ?
O2B Cu2 N3 155.8(5) . . ?
N7 Cu2 N3 81.92(17) . . ?
N4 Cu2 N3 85.02(18) . . ?
N8 Cu2 N3 97.77(19) . . ?
C42 B1 C54 111.1(5) . . ?
C42 B1 C36 108.1(5) . . ?
C54 B1 C36 112.6(5) . . ?
C42 B1 C48 110.3(5) . . ?
C54 B1 C48 107.7(5) . . ?
C36 B1 C48 106.9(5) . . ?
C72 B2 C78 108.5(4) . . ?
C72 B2 C66 113.1(4) . . ?
C78 B2 C66 108.0(4) . . ?
C72 B2 C60 109.8(4) . . ?
C78 B2 C60 109.9(4) . . ?
C66 B2 C60 107.6(4) . . ?
C10 N1 C11 106.9(5) . . ?
C10 N1 C1 112.5(5) . . ?
C11 N1 C1 111.0(5) . . ?
C10 N1 Cu1 114.4(4) . . ?
C11 N1 Cu1 105.0(4) . . ?
C1 N1 Cu1 106.8(3) . . ?
C3 N2 C2 108.7(4) . . ?
C3 N2 C17 109.9(4) . . ?
C2 N2 C17 112.2(4) . . ?
C3 N2 Cu1 118.1(3) . . ?
C2 N2 Cu1 103.8(3) . . ?
C17 N2 Cu1 104.0(3) . . ?
C23 N3 C6 114.6(5) . . ?
C23 N3 C5 110.3(5) . . ?
C6 N3 C5 108.7(4) . . ?
C23 N3 Cu2 102.6(4) . . ?
C6 N3 Cu2 98.8(3) . . ?
C5 N3 Cu2 121.6(4) . . ?
C29 N4 C8 106.9(5) . . ?
C29 N4 C7 109.8(5) . . ?
C8 N4 C7 112.3(5) . . ?
C29 N4 Cu2 104.9(4) . . ?
C8 N4 Cu2 115.3(3) . . ?
C7 N4 Cu2 107.3(3) . . ?
C16 N5 C12 117.6(5) . . ?
C16 N5 Cu1 131.4(4) . . ?
C12 N5 Cu1 110.0(4) . . ?
C22 N6 C18 118.9(5) . . ?
C22 N6 Cu1 127.4(4) . . ?
C18 N6 Cu1 113.5(4) . . ?
C28 N7 C24 112.8(5) . . ?
C28 N7 Cu2 129.9(4) . . ?
C24 N7 Cu2 116.5(3) . . ?
C34 N8 C30 118.3(6) . . ?
C34 N8 Cu2 130.3(5) . . ?
C30 N8 Cu2 111.4(4) . . ?
C35A O1A Cu2 135.8(7) . . ?
C35B O1B Cu1 137.8(15) . . ?
C35A O2A Cu1 114.2(5) . . ?
C35B O2B Cu2 121.1(11) . . ?
C2 C1 N1 113.3(5) . . ?
N2 C2 C1 109.3(5) . . ?
N2 C3 C4 114.6(5) . . ?
C3 C4 C5 110.0(5) . . ?
N3 C5 C4 114.2(5) . . ?
N3 C6 C7 111.6(4) . . ?
N4 C7 C6 114.5(5) . . ?
N4 C8 C9 114.5(5) . . ?
C8 C9 C10 110.3(5) . . ?
N1 C10 C9 115.0(5) . . ?
C12 C11 N1 112.5(5) . . ?
N5 C12 C13 122.4(6) . . ?
N5 C12 C11 114.9(5) . . ?
C13 C12 C11 122.7(6) . . ?
C12 C13 C14 118.2(6) . . ?
C15 C14 C13 119.4(6) . . ?
C16 C15 C14 118.9(6) . . ?
N5 C16 C15 123.5(6) . . ?
C18 C17 N2 109.7(5) . . ?
N6 C18 C19 120.0(6) . . ?
N6 C18 C17 114.7(5) . . ?
C19 C18 C17 125.3(5) . . ?
C20 C19 C18 120.3(6) . . ?
C19 C20 C21 118.5(7) . . ?
C22 C21 C20 118.3(7) . . ?
N6 C22 C21 123.7(7) . . ?
N3 C23 C24 112.8(5) . . ?
C25 C24 N7 123.5(6) . . ?
C25 C24 C23 122.5(6) . . ?
N7 C24 C23 114.0(5) . . ?
C24 C25 C26 117.9(7) . . ?
C27 C26 C25 119.9(7) . . ?
C26 C27 C28 119.1(7) . . ?
N7 C28 C27 125.6(7) . . ?
N4 C29 C30 113.5(5) . . ?
N8 C30 C31 122.1(6) . . ?
N8 C30 C29 115.6(5) . . ?
C31 C30 C29 122.2(6) . . ?
C32 C31 C30 118.1(7) . . ?
C31 C32 C33 120.9(7) . . ?
C34 C33 C32 117.1(7) . . ?
N8 C34 C33 123.5(7) . . ?
O3A C35A O2A 122.7(9) . . ?
O3A C35A O1A 121.7(11) . . ?
O2A C35A O1A 115.6(9) . . ?
O3B C35B O2B 123.1(13) . . ?
O3B C35B O1B 125.7(14) . . ?
O2B C35B O1B 111.2(13) . . ?
C41 C36 C37 114.5(4) . . ?
C41 C36 B1 122.4(5) . . ?
C37 C36 B1 122.8(3) . . ?
C38 C37 C36 122.0(4) . . ?
C39 C38 C37 120.1(7) . . ?
C40 C39 C38 119.4(7) . . ?
C39 C40 C41 121.4(8) . . ?
C40 C41 C36 122.5(7) . . ?
C43 C42 C47 113.8(6) . . ?
C43 C42 B1 122.8(5) . . ?
C47 C42 B1 123.4(6) . . ?
C42 C43 C44 124.2(6) . . ?
C45 C44 C43 119.0(7) . . ?
C46 C45 C44 118.4(7) . . ?
C45 C46 C47 121.4(7) . . ?
C46 C47 C42 123.2(7) . . ?
C49 C48 C53 116.4(7) . . ?
C49 C48 B1 121.6(6) . . ?
C53 C48 B1 121.7(6) . . ?
C48 C49 C50 121.1(8) . . ?
C51 C50 C49 119.9(9) . . ?
C52 C51 C50 120.5(9) . . ?
C51 C52 C53 120.1(8) . . ?
C52 C53 C48 121.8(8) . . ?
C59 C54 C55 113.6(6) . . ?
C59 C54 B1 120.8(5) . . ?
C55 C54 B1 125.3(5) . . ?
C56 C55 C54 123.2(6) . . ?
C57 C56 C55 120.7(7) . . ?
C56 C57 C58 118.4(6) . . ?
C57 C58 C59 120.2(6) . . ?
C58 C59 C54 123.8(6) . . ?
C65 C60 C61 114.4(5) . . ?
C65 C60 B2 122.7(5) . . ?
C61 C60 B2 122.8(5) . . ?
C60 C61 C62 123.6(5) . . ?
C63 C62 C61 119.6(6) . . ?
C64 C63 C62 119.3(5) . . ?
C63 C64 C65 119.8(6) . . ?
C60 C65 C64 123.2(6) . . ?
C67 C66 C71 114.9(5) . . ?
C67 C66 B2 122.4(5) . . ?
C71 C66 B2 122.5(5) . . ?
C68 C67 C66 122.3(6) . . ?
C69 C68 C67 121.1(6) . . ?
C68 C69 C70 119.2(6) . . ?
C69 C70 C71 119.5(6) . . ?
C70 C71 C66 123.0(6) . . ?
C77 C72 C73 113.6(5) . . ?
C77 C72 B2 123.9(5) . . ?
C73 C72 B2 122.5(5) . . ?
C74 C73 C72 124.0(5) . . ?
C73 C74 C75 119.5(6) . . ?
C76 C75 C74 118.9(6) . . ?
C75 C76 C77 120.9(6) . . ?
C76 C77 C72 123.1(6) . . ?
C83 C78 C79 114.7(5) . . ?
C83 C78 B2 121.7(5) . . ?
C79 C78 B2 123.0(5) . . ?
C80 C79 C78 122.6(5) . . ?
C79 C80 C81 120.8(6) . . ?
C82 C81 C80 118.6(6) . . ?
C81 C82 C83 120.5(5) . . ?
C82 C83 C78 122.8(5) . . ?
N9 C84 C85 174(3) . . ?
N10 C86 C87 179(2) . . ?

loop_
_geom_bond_atom_site_label_1
_geom_bond_atom_site_label_2
_geom_bond_distance
_geom_bond_site_symmetry_2
_geom_bond_publ_flag
Cu1 O1B 1.85(2) . ?
Cu1 O2A 1.950(5) . ?
Cu1 N6 1.997(5) . ?
Cu1 N2 2.068(5) . ?
Cu1 N1 2.078(5) . ?
Cu1 N5 2.217(5) . ?
Cu2 O1A 1.876(6) . ?
Cu2 O2B 1.909(17) . ?
Cu2 N7 1.922(4) . ?
Cu2 N4 2.073(5) . ?
Cu2 N8 2.091(5) . ?
Cu2 N3 2.225(5) . ?
B1 C42 1.640(9) . ?
B1 C54 1.646(9) . ?
B1 C36 1.654(8) . ?
B1 C48 1.657(10) . ?
B2 C72 1.635(8) . ?
B2 C78 1.645(8) . ?
B2 C66 1.647(8) . ?
B2 C60 1.658(8) . ?
N1 C10 1.499(8) . ?
N1 C11 1.505(7) . ?
N1 C1 1.516(8) . ?
N2 C3 1.489(7) . ?
N2 C2 1.495(7) . ?
N2 C17 1.507(7) . ?
N3 C23 1.459(8) . ?
N3 C6 1.477(7) . ?
N3 C5 1.495(8) . ?
N4 C29 1.470(8) . ?
N4 C8 1.497(7) . ?
N4 C7 1.513(8) . ?
N5 C16 1.342(8) . ?
N5 C12 1.352(8) . ?
N6 C22 1.328(8) . ?
N6 C18 1.367(7) . ?
N7 C28 1.362(8) . ?
N7 C24 1.426(7) . ?
N8 C34 1.315(8) . ?
N8 C30 1.359(8) . ?
N9 C84 1.13(2) . ?
N10 C86 1.13(2) . ?
O1A C35A 1.317(11) . ?
O1B C35B 1.30(2) . ?
O2A C35A 1.279(14) . ?
O2B C35B 1.268(17) . ?
O3A C35A 1.271(12) . ?
O3B C35B 1.26(2) . ?
C1 C2 1.503(9) . ?
C3 C4 1.522(8) . ?
C4 C5 1.524(7) . ?
C6 C7 1.514(8) . ?
C8 C9 1.513(9) . ?
C9 C10 1.526(8) . ?
C11 C12 1.489(9) . ?
C12 C13 1.389(8) . ?
C13 C14 1.392(9) . ?
C14 C15 1.374(10) . ?
C15 C16 1.365(9) . ?
C17 C18 1.486(9) . ?
C18 C19 1.388(8) . ?
C19 C20 1.365(10) . ?
C20 C21 1.411(11) . ?
C21 C22 1.352(10) . ?
C23 C24 1.505(9) . ?
C24 C25 1.376(9) . ?
C25 C26 1.410(11) . ?
C26 C27 1.356(12) . ?
C27 C28 1.378(10) . ?
C29 C30 1.505(9) . ?
C30 C31 1.398(8) . ?
C31 C32 1.350(10) . ?
C32 C33 1.399(11) . ?
C33 C34 1.391(10) . ?
C36 C41 1.398(8) . ?
C36 C37 1.4091 . ?
C37 C38 1.407(8) . ?
C38 C39 1.373(12) . ?
C39 C40 1.336(12) . ?
C40 C41 1.396(10) . ?
C42 C43 1.385(9) . ?
C42 C47 1.390(9) . ?
C43 C44 1.407(9) . ?
C44 C45 1.382(11) . ?
C45 C46 1.357(12) . ?
C46 C47 1.389(10) . ?
C48 C49 1.402(10) . ?
C48 C53 1.410(9) . ?
C49 C50 1.406(11) . ?
C50 C51 1.377(13) . ?
C51 C52 1.360(13) . ?
C52 C53 1.392(11) . ?
C54 C59 1.404(9) . ?
C54 C55 1.405(9) . ?
C55 C56 1.393(9) . ?
C56 C57 1.372(10) . ?
C57 C58 1.383(9) . ?
C58 C59 1.384(9) . ?
C60 C65 1.384(8) . ?
C60 C61 1.392(8) . ?
C61 C62 1.398(8) . ?
C62 C63 1.377(9) . ?
C63 C64 1.363(9) . ?
C64 C65 1.413(8) . ?
C66 C67 1.394(8) . ?
C66 C71 1.406(8) . ?
C67 C68 1.393(8) . ?
C68 C69 1.364(10) . ?
C69 C70 1.379(10) . ?
C70 C71 1.396(8) . ?
C72 C77 1.410(8) . ?
C72 C73 1.416(8) . ?
C73 C74 1.383(8) . ?
C74 C75 1.393(10) . ?
C75 C76 1.372(10) . ?
C76 C77 1.389(9) . ?
C78 C83 1.403(7) . ?
C78 C79 1.412(8) . ?
C79 C80 1.371(9) . ?
C80 C81 1.397(9) . ?
C81 C82 1.364(9) . ?
C82 C83 1.397(8) . ?
C84 C85 1.36(2) . ?
C86 C87 1.43(3) . ?

loop_
_geom_torsion_atom_site_label_1
_geom_torsion_atom_site_label_2
_geom_torsion_atom_site_label_3
_geom_torsion_atom_site_label_4
_geom_torsion
_geom_torsion_site_symmetry_1
_geom_torsion_site_symmetry_2
_geom_torsion_site_symmetry_3
_geom_torsion_site_symmetry_4
_geom_torsion_publ_flag
O1B Cu1 N1 C10 -4.2(8) . . . . ?
O2A Cu1 N1 C10 -48.7(4) . . . . ?
N6 Cu1 N1 C10 132.3(9) . . . . ?
N2 Cu1 N1 C10 117.3(4) . . . . ?
N5 Cu1 N1 C10 -144.5(4) . . . . ?
O1B Cu1 N1 C11 112.7(8) . . . . ?
O2A Cu1 N1 C11 68.3(4) . . . . ?
N6 Cu1 N1 C11 -110.8(9) . . . . ?
N2 Cu1 N1 C11 -125.7(4) . . . . ?
N5 Cu1 N1 C11 -27.5(4) . . . . ?
O1B Cu1 N1 C1 -129.4(7) . . . . ?
O2A Cu1 N1 C1 -173.8(4) . . . . ?
N6 Cu1 N1 C1 7.1(11) . . . . ?
N2 Cu1 N1 C1 -7.8(3) . . . . ?
N5 Cu1 N1 C1 90.4(4) . . . . ?
O1B Cu1 N2 C3 2.7(9) . . . . ?
O2A Cu1 N2 C3 18.2(10) . . . . ?
N6 Cu1 N2 C3 93.5(4) . . . . ?
N1 Cu1 N2 C3 -89.5(4) . . . . ?
N5 Cu1 N2 C3 -169.7(4) . . . . ?
O1B Cu1 N2 C2 123.1(8) . . . . ?
O2A Cu1 N2 C2 138.5(7) . . . . ?
N6 Cu1 N2 C2 -146.1(4) . . . . ?
N1 Cu1 N2 C2 30.9(3) . . . . ?
N5 Cu1 N2 C2 -49.3(4) . . . . ?
O1B Cu1 N2 C17 -119.4(8) . . . . ?
O2A Cu1 N2 C17 -103.9(8) . . . . ?
N6 Cu1 N2 C17 -28.5(3) . . . . ?
N1 Cu1 N2 C17 148.4(4) . . . . ?
N5 Cu1 N2 C17 68.2(4) . . . . ?
O1A Cu2 N3 C23 113.8(4) . . . . ?
O2B Cu2 N3 C23 103.9(13) . . . . ?
N7 Cu2 N3 C23 28.2(4) . . . . ?
N4 Cu2 N3 C23 -150.4(4) . . . . ?
N8 Cu2 N3 C23 -68.7(4) . . . . ?
O1A Cu2 N3 C6 -128.4(3) . . . . ?
O2B Cu2 N3 C6 -138.3(12) . . . . ?
N7 Cu2 N3 C6 146.0(3) . . . . ?
N4 Cu2 N3 C6 -32.6(3) . . . . ?
N8 Cu2 N3 C6 49.1(3) . . . . ?
O1A Cu2 N3 C5 -9.9(5) . . . . ?
O2B Cu2 N3 C5 -19.7(13) . . . . ?
N7 Cu2 N3 C5 -95.5(4) . . . . ?
N4 Cu2 N3 C5 85.9(4) . . . . ?
N8 Cu2 N3 C5 167.6(4) . . . . ?
O1A Cu2 N4 C29 -120.8(4) . . . . ?
O2B Cu2 N4 C29 -76.7(6) . . . . ?
N7 Cu2 N4 C29 120.7(9) . . . . ?
N8 Cu2 N4 C29 28.4(4) . . . . ?
N3 Cu2 N4 C29 127.0(4) . . . . ?
O1A Cu2 N4 C8 -3.5(4) . . . . ?
O2B Cu2 N4 C8 40.6(7) . . . . ?
N7 Cu2 N4 C8 -121.9(9) . . . . ?
N8 Cu2 N4 C8 145.8(4) . . . . ?
N3 Cu2 N4 C8 -115.7(4) . . . . ?
O1A Cu2 N4 C7 122.5(4) . . . . ?
O2B Cu2 N4 C7 166.6(6) . . . . ?
N7 Cu2 N4 C7 4.0(11) . . . . ?
N8 Cu2 N4 C7 -88.3(4) . . . . ?
N3 Cu2 N4 C7 10.3(4) . . . . ?
O1B Cu1 N5 C16 114.8(11) . . . . ?
O2A Cu1 N5 C16 102.8(5) . . . . ?
N6 Cu1 N5 C16 8.7(6) . . . . ?
N2 Cu1 N5 C16 -75.3(6) . . . . ?
N1 Cu1 N5 C16 -159.5(6) . . . . ?
O1B Cu1 N5 C12 -76.9(11) . . . . ?
O2A Cu1 N5 C12 -89.0(4) . . . . ?
N6 Cu1 N5 C12 176.9(4) . . . . ?
N2 Cu1 N5 C12 93.0(4) . . . . ?
N1 Cu1 N5 C12 8.7(4) . . . . ?
O1B Cu1 N6 C22 -41.9(8) . . . . ?
O2A Cu1 N6 C22 2.6(5) . . . . ?
N2 Cu1 N6 C22 -163.3(5) . . . . ?
N1 Cu1 N6 C22 -178(31) . . . . ?
N5 Cu1 N6 C22 100.1(5) . . . . ?
O1B Cu1 N6 C18 132.9(8) . . . . ?
O2A Cu1 N6 C18 177.3(4) . . . . ?
N2 Cu1 N6 C18 11.4(4) . . . . ?
N1 Cu1 N6 C18 -3.6(11) . . . . ?
N5 Cu1 N6 C18 -85.2(4) . . . . ?
O1A Cu2 N7 C28 63.5(6) . . . . ?
O2B Cu2 N7 C28 19.9(8) . . . . ?
N4 Cu2 N7 C28 -177.2(7) . . . . ?
N8 Cu2 N7 C28 -86.7(6) . . . . ?
N3 Cu2 N7 C28 176.5(6) . . . . ?
O1A Cu2 N7 C24 -128.0(4) . . . . ?
O2B Cu2 N7 C24 -171.6(7) . . . . ?
N4 Cu2 N7 C24 -8.8(11) . . . . ?
N8 Cu2 N7 C24 81.7(4) . . . . ?
N3 Cu2 N7 C24 -15.1(4) . . . . ?
O1A Cu2 N8 C34 -102.9(7) . . . . ?
O2B Cu2 N8 C34 -95.2(8) . . . . ?
N7 Cu2 N8 C34 -1.2(6) . . . . ?
N4 Cu2 N8 C34 165.6(6) . . . . ?
N3 Cu2 N8 C34 81.7(6) . . . . ?
O1A Cu2 N8 C30 75.3(6) . . . . ?
O2B Cu2 N8 C30 83.0(7) . . . . ?
N7 Cu2 N8 C30 177.0(4) . . . . ?
N4 Cu2 N8 C30 -16.3(4) . . . . ?
N3 Cu2 N8 C30 -100.2(4) . . . . ?
O2B Cu2 O1A C35A 15.0(10) . . . . ?
N7 Cu2 O1A C35A -78.2(8) . . . . ?
N4 Cu2 O1A C35A 113.3(8) . . . . ?
N8 Cu2 O1A C35A 25.8(10) . . . . ?
N3 Cu2 O1A C35A -159.1(7) . . . . ?
O2A Cu1 O1B C35B -14.8(15) . . . . ?
N6 Cu1 O1B C35B 75(2) . . . . ?
N2 Cu1 O1B C35B 159.7(17) . . . . ?
N1 Cu1 O1B C35B -113(2) . . . . ?
N5 Cu1 O1B C35B -32(3) . . . . ?
O1B Cu1 O2A C35A 11.4(10) . . . . ?
N6 Cu1 O2A C35A -81.7(5) . . . . ?
N2 Cu1 O2A C35A -7.5(11) . . . . ?
N1 Cu1 O2A C35A 98.5(5) . . . . ?
N5 Cu1 O2A C35A -179.7(5) . . . . ?
O1A Cu2 O2B C35B -10.6(7) . . . . ?
N7 Cu2 O2B C35B 76.5(12) . . . . ?
N4 Cu2 O2B C35B -99.6(12) . . . . ?
N8 Cu2 O2B C35B 175.1(11) . . . . ?
N3 Cu2 O2B C35B 3(2) . . . . ?
C10 N1 C1 C2 -144.1(5) . . . . ?
C11 N1 C1 C2 96.1(6) . . . . ?
Cu1 N1 C1 C2 -17.8(6) . . . . ?
C3 N2 C2 C1 78.1(6) . . . . ?
C17 N2 C2 C1 -160.0(5) . . . . ?
Cu1 N2 C2 C1 -48.4(5) . . . . ?
N1 C1 C2 N2 45.7(7) . . . . ?
C2 N2 C3 C4 -158.0(5) . . . . ?
C17 N2 C3 C4 78.7(6) . . . . ?
Cu1 N2 C3 C4 -40.3(6) . . . . ?
N2 C3 C4 C5 154.0(5) . . . . ?
C23 N3 C5 C4 -79.5(6) . . . . ?
C6 N3 C5 C4 154.1(5) . . . . ?
Cu2 N3 C5 C4 40.6(7) . . . . ?
C3 C4 C5 N3 -149.8(5) . . . . ?
C23 N3 C6 C7 157.8(5) . . . . ?
C5 N3 C6 C7 -78.3(6) . . . . ?
Cu2 N3 C6 C7 49.5(5) . . . . ?
C29 N4 C7 C6 -98.4(6) . . . . ?
C8 N4 C7 C6 142.8(5) . . . . ?
Cu2 N4 C7 C6 15.0(6) . . . . ?
N3 C6 C7 N4 -47.7(7) . . . . ?
C29 N4 C8 C9 179.8(5) . . . . ?
C7 N4 C8 C9 -59.7(6) . . . . ?
Cu2 N4 C8 C9 63.6(6) . . . . ?
N4 C8 C9 C10 -148.3(5) . . . . ?
C11 N1 C10 C9 -178.6(6) . . . . ?
C1 N1 C10 C9 59.3(7) . . . . ?
Cu1 N1 C10 C9 -62.8(7) . . . . ?
C8 C9 C10 N1 153.2(5) . . . . ?
C10 N1 C11 C12 166.3(6) . . . . ?
C1 N1 C11 C12 -70.8(7) . . . . ?
Cu1 N1 C11 C12 44.3(7) . . . . ?
C16 N5 C12 C13 1.7(9) . . . . ?
Cu1 N5 C12 C13 -168.4(5) . . . . ?
C16 N5 C12 C11 -176.0(6) . . . . ?
Cu1 N5 C12 C11 13.9(7) . . . . ?
N1 C11 C12 N5 -40.2(8) . . . . ?
N1 C11 C12 C13 142.2(6) . . . . ?
N5 C12 C13 C14 -1.2(10) . . . . ?
C11 C12 C13 C14 176.3(7) . . . . ?
C12 C13 C14 C15 -0.3(10) . . . . ?
C13 C14 C15 C16 1.0(10) . . . . ?
C12 N5 C16 C15 -0.9(9) . . . . ?
Cu1 N5 C16 C15 166.7(5) . . . . ?
C14 C15 C16 N5 -0.5(10) . . . . ?
C3 N2 C17 C18 -86.4(6) . . . . ?
C2 N2 C17 C18 152.5(5) . . . . ?
Cu1 N2 C17 C18 41.0(5) . . . . ?
C22 N6 C18 C19 4.6(8) . . . . ?
Cu1 N6 C18 C19 -170.7(4) . . . . ?
C22 N6 C18 C17 -174.6(5) . . . . ?
Cu1 N6 C18 C17 10.2(6) . . . . ?
N2 C17 C18 N6 -35.5(7) . . . . ?
N2 C17 C18 C19 145.4(6) . . . . ?
N6 C18 C19 C20 -3.4(9) . . . . ?
C17 C18 C19 C20 175.6(6) . . . . ?
C18 C19 C20 C21 -0.4(10) . . . . ?
C19 C20 C21 C22 3.0(11) . . . . ?
C18 N6 C22 C21 -1.9(9) . . . . ?
Cu1 N6 C22 C21 172.6(5) . . . . ?
C20 C21 C22 N6 -1.9(11) . . . . ?
C6 N3 C23 C24 -142.3(6) . . . . ?
C5 N3 C23 C24 94.7(6) . . . . ?
Cu2 N3 C23 C24 -36.3(6) . . . . ?
C28 N7 C24 C25 -13.2(9) . . . . ?
Cu2 N7 C24 C25 176.3(6) . . . . ?
C28 N7 C24 C23 168.7(6) . . . . ?
Cu2 N7 C24 C23 -1.7(7) . . . . ?
N3 C23 C24 C25 -149.5(7) . . . . ?
N3 C23 C24 N7 28.5(8) . . . . ?
N7 C24 C25 C26 9.9(11) . . . . ?
C23 C24 C25 C26 -172.2(7) . . . . ?
C24 C25 C26 C27 -2.7(12) . . . . ?
C25 C26 C27 C28 0.0(13) . . . . ?
C24 N7 C28 C27 10.5(10) . . . . ?
Cu2 N7 C28 C27 179.3(6) . . . . ?
C26 C27 C28 N7 -4.5(13) . . . . ?
C8 N4 C29 C30 -160.1(5) . . . . ?
C7 N4 C29 C30 77.8(7) . . . . ?
Cu2 N4 C29 C30 -37.2(6) . . . . ?
C34 N8 C30 C31 1.3(10) . . . . ?
Cu2 N8 C30 C31 -177.1(5) . . . . ?
C34 N8 C30 C29 177.8(6) . . . . ?
Cu2 N8 C30 C29 -0.6(7) . . . . ?
N4 C29 C30 N8 26.5(9) . . . . ?
N4 C29 C30 C31 -157.0(6) . . . . ?
N8 C30 C31 C32 1.0(11) . . . . ?
C29 C30 C31 C32 -175.3(7) . . . . ?
C30 C31 C32 C33 -2.3(12) . . . . ?
C31 C32 C33 C34 1.4(13) . . . . ?
C30 N8 C34 C33 -2.4(11) . . . . ?
Cu2 N8 C34 C33 175.7(6) . . . . ?
C32 C33 C34 N8 1.0(12) . . . . ?
Cu1 O2A C35A O3A 167.2(7) . . . . ?
Cu1 O2A C35A O1A -13.9(9) . . . . ?
Cu2 O1A C35A O3A -3.8(13) . . . . ?
Cu2 O1A C35A O2A 177.2(5) . . . . ?
Cu2 O2B C35B O3B -159.1(12) . . . . ?
Cu2 O2B C35B O1B 19.5(17) . . . . ?
Cu1 O1B C35B O3B 5(3) . . . . ?
Cu1 O1B C35B O2B -174.0(18) . . . . ?
C42 B1 C36 C41 88.8(6) . . . . ?
C54 B1 C36 C41 -148.1(5) . . . . ?
C48 B1 C36 C41 -30.0(7) . . . . ?
C42 B1 C36 C37 -84.4(5) . . . . ?
C54 B1 C36 C37 38.7(6) . . . . ?
C48 B1 C36 C37 156.8(3) . . . . ?
C41 C36 C37 C38 -0.3(4) . . . . ?
B1 C36 C37 C38 173.3(6) . . . . ?
C36 C37 C38 C39 -0.7(8) . . . . ?
C37 C38 C39 C40 0.4(11) . . . . ?
C38 C39 C40 C41 0.9(12) . . . . ?
C39 C40 C41 C36 -2.0(11) . . . . ?
C37 C36 C41 C40 1.7(7) . . . . ?
B1 C36 C41 C40 -172.0(6) . . . . ?
C54 B1 C42 C43 -99.8(7) . . . . ?
C36 B1 C42 C43 24.2(8) . . . . ?
C48 B1 C42 C43 140.9(6) . . . . ?
C54 B1 C42 C47 80.0(8) . . . . ?
C36 B1 C42 C47 -156.0(6) . . . . ?
C48 B1 C42 C47 -39.4(8) . . . . ?
C47 C42 C43 C44 -0.6(9) . . . . ?
B1 C42 C43 C44 179.2(6) . . . . ?
C42 C43 C44 C45 0.9(11) . . . . ?
C43 C44 C45 C46 -1.1(11) . . . . ?
C44 C45 C46 C47 1.1(12) . . . . ?
C45 C46 C47 C42 -0.9(13) . . . . ?
C43 C42 C47 C46 0.6(10) . . . . ?
B1 C42 C47 C46 -179.2(7) . . . . ?
C42 B1 C48 C49 -33.1(8) . . . . ?
C54 B1 C48 C49 -154.5(6) . . . . ?
C36 B1 C48 C49 84.2(7) . . . . ?
C42 B1 C48 C53 152.5(5) . . . . ?
C54 B1 C48 C53 31.1(7) . . . . ?
C36 B1 C48 C53 -90.2(6) . . . . ?
C53 C48 C49 C50 2.0(10) . . . . ?
B1 C48 C49 C50 -172.7(7) . . . . ?
C48 C49 C50 C51 -0.2(13) . . . . ?
C49 C50 C51 C52 -0.5(13) . . . . ?
C50 C51 C52 C53 -0.6(12) . . . . ?
C51 C52 C53 C48 2.5(10) . . . . ?
C49 C48 C53 C52 -3.1(9) . . . . ?
B1 C48 C53 C52 171.6(6) . . . . ?
C42 B1 C54 C59 -41.1(8) . . . . ?
C36 B1 C54 C59 -162.5(5) . . . . ?
C48 B1 C54 C59 79.8(7) . . . . ?
C42 B1 C54 C55 145.0(6) . . . . ?
C36 B1 C54 C55 23.6(9) . . . . ?
C48 B1 C54 C55 -94.1(7) . . . . ?
C59 C54 C55 C56 -0.2(10) . . . . ?
B1 C54 C55 C56 174.1(6) . . . . ?
C54 C55 C56 C57 -0.6(11) . . . . ?
C55 C56 C57 C58 -0.6(11) . . . . ?
C56 C57 C58 C59 2.6(10) . . . . ?
C57 C58 C59 C54 -3.7(10) . . . . ?
C55 C54 C59 C58 2.3(10) . . . . ?
B1 C54 C59 C58 -172.3(6) . . . . ?
C72 B2 C60 C65 -81.8(6) . . . . ?
C78 B2 C60 C65 37.4(7) . . . . ?
C66 B2 C60 C65 154.7(5) . . . . ?
C72 B2 C60 C61 96.0(6) . . . . ?
C78 B2 C60 C61 -144.8(5) . . . . ?
C66 B2 C60 C61 -27.5(7) . . . . ?
C65 C60 C61 C62 -0.3(8) . . . . ?
B2 C60 C61 C62 -178.3(5) . . . . ?
C60 C61 C62 C63 1.6(9) . . . . ?
C61 C62 C63 C64 -2.1(9) . . . . ?
C62 C63 C64 C65 1.4(10) . . . . ?
C61 C60 C65 C64 -0.3(9) . . . . ?
B2 C60 C65 C64 177.6(6) . . . . ?
C63 C64 C65 C60 -0.2(10) . . . . ?
C72 B2 C66 C67 145.9(5) . . . . ?
C78 B2 C66 C67 25.9(6) . . . . ?
C60 B2 C66 C67 -92.6(6) . . . . ?
C72 B2 C66 C71 -39.2(7) . . . . ?
C78 B2 C66 C71 -159.2(5) . . . . ?
C60 B2 C66 C71 82.3(6) . . . . ?
C71 C66 C67 C68 -2.9(8) . . . . ?
B2 C66 C67 C68 172.4(5) . . . . ?
C66 C67 C68 C69 1.9(9) . . . . ?
C67 C68 C69 C70 0.4(9) . . . . ?
C68 C69 C70 C71 -1.4(9) . . . . ?
C69 C70 C71 C66 0.3(9) . . . . ?
C67 C66 C71 C70 1.8(8) . . . . ?
B2 C66 C71 C70 -173.5(5) . . . . ?
C78 B2 C72 C77 91.9(6) . . . . ?
C66 B2 C72 C77 -27.8(7) . . . . ?
C60 B2 C72 C77 -148.0(5) . . . . ?
C78 B2 C72 C73 -85.1(6) . . . . ?
C66 B2 C72 C73 155.2(5) . . . . ?
C60 B2 C72 C73 35.0(7) . . . . ?
C77 C72 C73 C74 1.2(8) . . . . ?
B2 C72 C73 C74 178.5(5) . . . . ?
C72 C73 C74 C75 0.0(9) . . . . ?
C73 C74 C75 C76 -1.9(10) . . . . ?
C74 C75 C76 C77 2.6(11) . . . . ?
C75 C76 C77 C72 -1.3(11) . . . . ?
C73 C72 C77 C76 -0.5(9) . . . . ?
B2 C72 C77 C76 -177.8(6) . . . . ?
C72 B2 C78 C83 -35.0(6) . . . . ?
C66 B2 C78 C83 87.9(6) . . . . ?
C60 B2 C78 C83 -155.0(5) . . . . ?
C72 B2 C78 C79 153.8(5) . . . . ?
C66 B2 C78 C79 -83.3(6) . . . . ?
C60 B2 C78 C79 33.9(7) . . . . ?
C83 C78 C79 C80 -1.4(8) . . . . ?
B2 C78 C79 C80 170.4(5) . . . . ?
C78 C79 C80 C81 -1.2(10) . . . . ?
C79 C80 C81 C82 3.0(9) . . . . ?
C80 C81 C82 C83 -2.1(9) . . . . ?
C81 C82 C83 C78 -0.6(9) . . . . ?
C79 C78 C83 C82 2.3(8) . . . . ?
B2 C78 C83 C82 -169.6(5) . . . . ?
